data_4085588
loop_
_publ_author_name
'Schr\"oder, Fabian G.'
'Sundermeyer, J\"org'

_publ_section_title
;
 Fluorenylidene-Functionalized Lithium Phosphonium Di- and Triylides
;
_journal_coden_ASTM ORGND7
_journal_issue 6
_journal_name_full Organometallics
_journal_page_first 1017
_journal_page_last 1020
_journal_paper_doi 10.1021/om501325h
_journal_volume 34
_journal_year 2015
_chemical_formula_moiety 'C16 H17 P, C7 H8'
_chemical_formula_sum 'C23 H25 P'
_chemical_formula_weight 332.40
_chemical_name_common 'compound 2'
_space_group_IT_number 14
_symmetry_cell_setting monoclinic
_symmetry_space_group_name_Hall '-P 2ybc'
_symmetry_space_group_name_H-M 'P 1 21/c 1'
_atom_sites_solution_hydrogens geom
_atom_sites_solution_primary direct
_atom_sites_solution_secondary difmap
_audit_creation_method SHELXL-97
_cell_angle_alpha 90.00
_cell_angle_beta 95.232(5)
_cell_angle_gamma 90.00
_cell_formula_units_Z 4
_cell_length_a 14.5317(8)
_cell_length_b 15.7241(6)
_cell_length_c 8.1768(5)
_cell_measurement_reflns_used 7275
_cell_measurement_temperature 100(2)
_cell_measurement_theta_max 27.12
_cell_measurement_theta_min 4.62
_cell_volume 1860.60(17)
_computing_cell_refinement 'STOE X-AREA'
_computing_data_collection 'STOE X-AREA'
_computing_data_reduction 'STOE X-RED'
_computing_molecular_graphics 'Diamond 3.0 (Brandenburg, 2004)'
_computing_publication_material 'WinGX publication routines (Farrugia, 1999)'
_computing_structure_refinement 'SHELXL-97 (Sheldrick, 2008)'
_computing_structure_solution 'SIR97 (Ciacovazzo, 1999)'
_diffrn_ambient_temperature 100(2)
_diffrn_measured_fraction_theta_full 0.994
_diffrn_measured_fraction_theta_max 0.989
_diffrn_measurement_device_type 'STOE IPDS 2T'
_diffrn_measurement_method 'rotation method'
_diffrn_radiation_monochromator graphite
_diffrn_radiation_source 'fine-focus sealed tube'
_diffrn_radiation_type MoK\a
_diffrn_radiation_wavelength 0.71069
_diffrn_reflns_av_R_equivalents 0.0787
_diffrn_reflns_av_sigmaI/netI 0.1010
_diffrn_reflns_limit_h_max 18
_diffrn_reflns_limit_h_min -18
_diffrn_reflns_limit_k_max 19
_diffrn_reflns_limit_k_min -19
_diffrn_reflns_limit_l_max 10
_diffrn_reflns_limit_l_min -10
_diffrn_reflns_number 14448
_diffrn_reflns_theta_full 25.00
_diffrn_reflns_theta_max 26.76
_diffrn_reflns_theta_min 4.62
_exptl_absorpt_coefficient_mu 0.148
_exptl_absorpt_correction_T_max 0.9941
_exptl_absorpt_correction_T_min 0.9376
_exptl_absorpt_correction_type multi-scan
_exptl_absorpt_process_details
;
[c.f. r.h. blessing, acta cryst. (1995), a51, 33-38]
;
_exptl_crystal_colour colourless
_exptl_crystal_density_diffrn 1.187
_exptl_crystal_density_method 'not measured'
_exptl_crystal_description needle
_exptl_crystal_F_000 712
_exptl_crystal_size_max 0.44
_exptl_crystal_size_mid 0.06
_exptl_crystal_size_min 0.04
_refine_diff_density_max 0.231
_refine_diff_density_min -0.287
_refine_diff_density_rms 0.040
_refine_ls_extinction_method none
_refine_ls_goodness_of_fit_ref 0.806
_refine_ls_hydrogen_treatment constr
_refine_ls_matrix_type full
_refine_ls_number_parameters 221
_refine_ls_number_reflns 3918
_refine_ls_number_restraints 0
_refine_ls_restrained_S_all 0.806
_refine_ls_R_factor_all 0.0873
_refine_ls_R_factor_gt 0.0406
_refine_ls_shift/su_max 0.003
_refine_ls_shift/su_mean 0.000
_refine_ls_structure_factor_coef Fsqd
_refine_ls_weighting_details 'calc w=1/[\s^2^(Fo^2^)+(0.0200P)^2^+0.0000P] where P=(Fo^2^+2Fc^2^)/3'
_refine_ls_weighting_scheme calc
_refine_ls_wR_factor_gt 0.0587
_refine_ls_wR_factor_ref 0.0659
_reflns_number_gt 2433
_reflns_number_total 3918
_reflns_threshold_expression >2\s(I)
_cod_data_source_file om501325h_si_002.cif
_cod_data_source_block cpd2
_cod_depositor_comments 'Adding full bibliography for 4085587--4085590.cif.'
_cod_original_sg_symbol_H-M 'P 21/c'
_cod_database_code 4085588

loop_
_symmetry_equiv_pos_as_xyz
'x, y, z'
'-x, y+1/2, -z+1/2'
'-x, -y, -z'
'x, -y-1/2, z-1/2'

loop_
_atom_site_label
_atom_site_type_symbol
_atom_site_fract_x
_atom_site_fract_y
_atom_site_fract_z
_atom_site_U_iso_or_equiv
_atom_site_adp_type
_atom_site_occupancy
_atom_site_symmetry_multiplicity
_atom_site_calc_flag
_atom_site_refinement_flags
C1 C 0.26783(12) 0.08736(11) 0.05614(19) 0.0197(4) Uani 1 1 d .
C2 C 0.33803(12) 0.11674(11) -0.04279(19) 0.0200(4) Uani 1 1 d .
C3 C 0.29381(13) 0.16265(11) -0.1798(2) 0.0219(4) Uani 1 1 d .
C4 C 0.19533(12) 0.15985(11) -0.16836(19) 0.0203(4) Uani 1 1 d .
C5 C 0.17973(12) 0.11231(11) -0.02470(18) 0.0191(4) Uani 1 1 d .
C6 C 0.43465(12) 0.10875(12) -0.0318(2) 0.0257(4) Uani 1 1 d .
H6 H 0.4658 0.0773 0.0557 0.031 Uiso 1 1 calc R
C7 C 0.48437(14) 0.14652(13) -0.1482(2) 0.0307(5) Uani 1 1 d .
H7 H 0.5497 0.1408 -0.1395 0.037 Uiso 1 1 calc R
C8 C 0.44057(15) 0.19308(13) -0.2788(2) 0.0328(5) Uani 1 1 d .
H8 H 0.4763 0.2192 -0.3565 0.039 Uiso 1 1 calc R
C9 C 0.34613(14) 0.20114(12) -0.2951(2) 0.0275(4) Uani 1 1 d .
H9 H 0.3164 0.2326 -0.3840 0.033 Uiso 1 1 calc R
C10 C 0.08818(12) 0.09725(12) 0.0097(2) 0.0231(4) Uani 1 1 d .
H10 H 0.0758 0.0637 0.1019 0.028 Uiso 1 1 calc R
C11 C 0.01646(13) 0.13134(12) -0.0909(2) 0.0284(4) Uani 1 1 d .
H11 H -0.0453 0.1218 -0.0660 0.034 Uiso 1 1 calc R
C12 C 0.03229(14) 0.17957(12) -0.2287(2) 0.0304(5) Uani 1 1 d .
H12 H -0.0185 0.2030 -0.2952 0.036 Uiso 1 1 calc R
C13 C 0.12070(14) 0.19341(12) -0.2688(2) 0.0273(4) Uani 1 1 d .
H13 H 0.1313 0.2254 -0.3638 0.033 Uiso 1 1 calc R
C14 C 0.39538(12) 0.04994(14) 0.3459(2) 0.0306(4) Uani 1 1 d .
H14A H 0.4351 0.0110 0.2906 0.046 Uiso 1 1 calc R
H14B H 0.3962 0.0342 0.4620 0.046 Uiso 1 1 calc R
H14C H 0.4183 0.1082 0.3372 0.046 Uiso 1 1 calc R
C15 C 0.20865(13) 0.09663(13) 0.3874(2) 0.0305(5) Uani 1 1 d .
H15A H 0.2234 0.1575 0.3904 0.046 Uiso 1 1 calc R
H15B H 0.2204 0.0726 0.4980 0.046 Uiso 1 1 calc R
H15C H 0.1434 0.0888 0.3486 0.046 Uiso 1 1 calc R
C16 C 0.24710(13) -0.06606(11) 0.2551(2) 0.0303(5) Uani 1 1 d .
H16A H 0.1814 -0.0718 0.2173 0.045 Uiso 1 1 calc R
H16B H 0.2580 -0.0878 0.3675 0.045 Uiso 1 1 calc R
H16C H 0.2841 -0.0987 0.1827 0.045 Uiso 1 1 calc R
C17 C 0.07120(13) -0.09521(14) -0.3385(2) 0.0378(5) Uani 1 1 d .
H17A H 0.0456 -0.0847 -0.4518 0.057 Uiso 1 1 calc R
H17B H 0.0680 -0.0429 -0.2742 0.057 Uiso 1 1 calc R
H17C H 0.0354 -0.1400 -0.2900 0.057 Uiso 1 1 calc R
C18 C 0.17079(13) -0.12305(11) -0.3379(2) 0.0242(4) Uani 1 1 d .
C19 C 0.19364(13) -0.19820(12) -0.4136(2) 0.0258(4) Uani 1 1 d .
H19 H 0.1458 -0.2343 -0.4602 0.031 Uiso 1 1 calc R
C20 C 0.28497(14) -0.22134(12) -0.4222(2) 0.0296(5) Uani 1 1 d .
H20 H 0.2994 -0.2724 -0.4763 0.036 Uiso 1 1 calc R
C21 C 0.35529(14) -0.16993(13) -0.3519(2) 0.0351(5) Uani 1 1 d .
H21 H 0.4181 -0.1856 -0.3572 0.042 Uiso 1 1 calc R
C22 C 0.33305(14) -0.09571(14) -0.2743(2) 0.0337(5) Uani 1 1 d .
H22 H 0.3809 -0.0604 -0.2251 0.040 Uiso 1 1 calc R
C23 C 0.24186(13) -0.07255(12) -0.2676(2) 0.0285(5) Uani 1 1 d .
H23 H 0.2276 -0.0212 -0.2141 0.034 Uiso 1 1 calc R
P1 P 0.27951(3) 0.04348(3) 0.25084(5) 0.01938(11) Uani 1 1 d .

loop_
_atom_site_aniso_label
_atom_site_aniso_U_11
_atom_site_aniso_U_22
_atom_site_aniso_U_33
_atom_site_aniso_U_23
_atom_site_aniso_U_13
_atom_site_aniso_U_12
C1 0.0221(10) 0.0197(9) 0.0170(8) 0.0012(7) 0.0004(7) -0.0013(8)
C2 0.0241(10) 0.0182(9) 0.0180(8) -0.0039(7) 0.0034(7) -0.0022(8)
C3 0.0295(10) 0.0175(9) 0.0191(8) -0.0033(7) 0.0036(7) -0.0015(8)
C4 0.0274(10) 0.0159(9) 0.0174(8) -0.0036(7) 0.0006(7) 0.0012(8)
C5 0.0237(10) 0.0170(9) 0.0163(8) -0.0036(7) -0.0003(7) 0.0016(8)
C6 0.0236(10) 0.0259(11) 0.0275(9) -0.0042(8) 0.0019(8) -0.0014(9)
C7 0.0264(11) 0.0312(12) 0.0360(10) -0.0122(9) 0.0102(9) -0.0084(9)
C8 0.0407(13) 0.0318(11) 0.0279(10) -0.0068(9) 0.0145(9) -0.0157(10)
C9 0.0434(13) 0.0199(10) 0.0195(9) -0.0013(8) 0.0045(9) -0.0062(9)
C10 0.0219(10) 0.0251(10) 0.0221(9) -0.0039(7) 0.0014(7) 0.0000(8)
C11 0.0207(10) 0.0326(11) 0.0313(10) -0.0098(8) -0.0019(8) 0.0018(9)
C12 0.0317(12) 0.0302(12) 0.0270(10) -0.0043(8) -0.0107(9) 0.0082(9)
C13 0.0401(12) 0.0219(10) 0.0186(8) -0.0009(8) -0.0038(8) 0.0055(9)
C14 0.0258(10) 0.0398(12) 0.0250(9) 0.0040(9) -0.0038(8) -0.0018(10)
C15 0.0343(11) 0.0377(12) 0.0198(9) -0.0004(8) 0.0049(8) 0.0069(10)
C16 0.0380(12) 0.0236(11) 0.0290(9) 0.0035(8) 0.0021(9) -0.0024(8)
C17 0.0300(12) 0.0434(13) 0.0411(12) -0.0016(10) 0.0092(9) 0.0036(10)
C18 0.0281(10) 0.0269(10) 0.0183(8) 0.0027(7) 0.0060(8) 0.0012(9)
C19 0.0307(11) 0.0230(10) 0.0240(9) 0.0043(8) 0.0032(8) -0.0045(9)
C20 0.0383(12) 0.0202(10) 0.0316(10) 0.0057(8) 0.0095(9) 0.0073(9)
C21 0.0248(11) 0.0359(13) 0.0445(11) 0.0135(10) 0.0027(9) 0.0073(10)
C22 0.0314(12) 0.0332(12) 0.0342(11) 0.0034(9) -0.0088(9) -0.0038(10)
C23 0.0347(12) 0.0274(11) 0.0228(9) 0.0006(8) 0.0000(8) 0.0020(9)
P1 0.0205(2) 0.0201(2) 0.0173(2) 0.0008(2) 0.00013(16) -0.0006(2)

loop_
_atom_type_symbol
_atom_type_description
_atom_type_scat_dispersion_real
_atom_type_scat_dispersion_imag
_atom_type_scat_source
C C 0.0033 0.0016 'International Tables Vol C Tables 4.2.6.8 and 6.1.1.4'
H H 0.0000 0.0000 'International Tables Vol C Tables 4.2.6.8 and 6.1.1.4'
P P 0.1023 0.0942 'International Tables Vol C Tables 4.2.6.8 and 6.1.1.4'

loop_
_geom_angle_atom_site_label_1
_geom_angle_atom_site_label_2
_geom_angle_atom_site_label_3
_geom_angle
C2 C1 C5 107.54(14)
C2 C1 P1 129.22(13)
C5 C1 P1 122.66(13)
C6 C2 C3 117.97(15)
C6 C2 C1 133.89(15)
C3 C2 C1 108.14(14)
C9 C3 C2 120.72(17)
C9 C3 C4 131.19(16)
C2 C3 C4 108.09(14)
C13 C4 C5 120.43(16)
C13 C4 C3 132.00(16)
C5 C4 C3 107.57(14)
C10 C5 C4 118.51(15)
C10 C5 C1 132.87(15)
C4 C5 C1 108.60(14)
C7 C6 C2 120.04(17)
C7 C6 H6 120.0
C2 C6 H6 120.0
C6 C7 C8 121.40(18)
C6 C7 H7 119.3
C8 C7 H7 119.3
C9 C8 C7 120.23(17)
C9 C8 H8 119.9
C7 C8 H8 119.9
C8 C9 C3 119.59(17)
C8 C9 H9 120.2
C3 C9 H9 120.2
C11 C10 C5 119.60(16)
C11 C10 H10 120.2
C5 C10 H10 120.2
C10 C11 C12 121.55(18)
C10 C11 H11 119.2
C12 C11 H11 119.2
C13 C12 C11 120.43(17)
C13 C12 H12 119.8
C11 C12 H12 119.8
C12 C13 C4 119.43(17)
C12 C13 H13 120.3
C4 C13 H13 120.3
P1 C14 H14A 109.5
P1 C14 H14B 109.5
H14A C14 H14B 109.5
P1 C14 H14C 109.5
H14A C14 H14C 109.5
H14B C14 H14C 109.5
P1 C15 H15A 109.5
P1 C15 H15B 109.5
H15A C15 H15B 109.5
P1 C15 H15C 109.5
H15A C15 H15C 109.5
H15B C15 H15C 109.5
P1 C16 H16A 109.5
P1 C16 H16B 109.5
H16A C16 H16B 109.5
P1 C16 H16C 109.5
H16A C16 H16C 109.5
H16B C16 H16C 109.5
C18 C17 H17A 109.5
C18 C17 H17B 109.5
H17A C17 H17B 109.5
C18 C17 H17C 109.5
H17A C17 H17C 109.5
H17B C17 H17C 109.5
C23 C18 C19 118.24(17)
C23 C18 C17 120.86(17)
C19 C18 C17 120.85(17)
C20 C19 C18 121.05(18)
C20 C19 H19 119.5
C18 C19 H19 119.5
C19 C20 C21 119.99(18)
C19 C20 H20 120.0
C21 C20 H20 120.0
C22 C21 C20 119.27(18)
C22 C21 H21 120.4
C20 C21 H21 120.4
C23 C22 C21 120.45(19)
C23 C22 H22 119.8
C21 C22 H22 119.8
C22 C23 C18 120.98(18)
C22 C23 H23 119.5
C18 C23 H23 119.5
C1 P1 C16 113.49(8)
C1 P1 C14 112.72(9)
C16 P1 C14 106.57(10)
C1 P1 C15 111.95(9)
C16 P1 C15 105.66(9)
C14 P1 C15 105.87(9)

loop_
_geom_bond_atom_site_label_1
_geom_bond_atom_site_label_2
_geom_bond_distance
C1 C2 1.435(2)
C1 C5 1.441(2)
C1 P1 1.7292(16)
C2 C6 1.404(2)
C2 C3 1.434(2)
C3 C9 1.402(2)
C3 C4 1.443(2)
C4 C13 1.402(2)
C4 C5 1.428(2)
C5 C10 1.405(2)
C6 C7 1.381(3)
C6 H6 0.9500
C7 C8 1.399(3)
C7 H7 0.9500
C8 C9 1.373(3)
C8 H8 0.9500
C9 H9 0.9500
C10 C11 1.376(2)
C10 H10 0.9500
C11 C12 1.394(3)
C11 H11 0.9500
C12 C13 1.372(3)
C12 H12 0.9500
C13 H13 0.9500
C14 P1 1.7920(17)
C14 H14A 0.9800
C14 H14B 0.9800
C14 H14C 0.9800
C15 P1 1.7933(18)
C15 H15A 0.9800
C15 H15B 0.9800
C15 H15C 0.9800
C16 P1 1.7868(18)
C16 H16A 0.9800
C16 H16B 0.9800
C16 H16C 0.9800
C17 C18 1.511(3)
C17 H17A 0.9800
C17 H17B 0.9800
C17 H17C 0.9800
C18 C23 1.385(2)
C18 C19 1.388(3)
C19 C20 1.384(3)
C19 H19 0.9500
C20 C21 1.386(3)
C20 H20 0.9500
C21 C22 1.381(3)
C21 H21 0.9500
C22 C23 1.380(3)
C22 H22 0.9500
C23 H23 0.9500

loop_
_geom_torsion_atom_site_label_1
_geom_torsion_atom_site_label_2
_geom_torsion_atom_site_label_3
_geom_torsion_atom_site_label_4
_geom_torsion
C5 C1 C2 C6 -176.87(18)
P1 C1 C2 C6 11.8(3)
C5 C1 C2 C3 2.46(19)
P1 C1 C2 C3 -168.84(13)
C6 C2 C3 C9 -2.5(2)
C1 C2 C3 C9 178.01(15)
C6 C2 C3 C4 177.93(15)
C1 C2 C3 C4 -1.52(19)
C9 C3 C4 C13 0.9(3)
C2 C3 C4 C13 -179.62(18)
C9 C3 C4 C5 -179.48(17)
C2 C3 C4 C5 -0.01(18)
C13 C4 C5 C10 2.5(2)
C3 C4 C5 C10 -177.20(15)
C13 C4 C5 C1 -178.80(15)
C3 C4 C5 C1 1.55(18)
C2 C1 C5 C10 176.01(18)
P1 C1 C5 C10 -12.0(3)
C2 C1 C5 C4 -2.48(19)
P1 C1 C5 C4 169.52(12)
C3 C2 C6 C7 1.8(2)
C1 C2 C6 C7 -178.92(18)
C2 C6 C7 C8 -0.1(3)
C6 C7 C8 C9 -0.9(3)
C7 C8 C9 C3 0.2(3)
C2 C3 C9 C8 1.6(3)
C4 C3 C9 C8 -179.03(18)
C4 C5 C10 C11 -2.7(2)
C1 C5 C10 C11 178.91(18)
C5 C10 C11 C12 1.1(3)
C10 C11 C12 C13 0.9(3)
C11 C12 C13 C4 -1.1(3)
C5 C4 C13 C12 -0.6(3)
C3 C4 C13 C12 179.01(18)
C23 C18 C19 C20 -1.5(2)
C17 C18 C19 C20 175.95(16)
C18 C19 C20 C21 1.2(3)
C19 C20 C21 C22 -0.2(3)
C20 C21 C22 C23 -0.5(3)
C21 C22 C23 C18 0.2(3)
C19 C18 C23 C22 0.8(3)
C17 C18 C23 C22 -176.66(17)
C2 C1 P1 C16 -112.46(17)
C5 C1 P1 C16 77.40(16)
C2 C1 P1 C14 8.8(2)
C5 C1 P1 C14 -161.33(14)
C2 C1 P1 C15 128.04(16)
C5 C1 P1 C15 -42.10(17)
